data_4030695
loop_
_publ_author_name
'Yu, Wesley Zongrong'
'Chen, Feng'
'Cheng, Yi An'
'Yeung, Ying-Yeung'

_publ_section_title
;
 Catalyst-free and metal-free electrophilic bromoamidation of unactivated
 olefins using the N-bromosuccinimide/sulfonamide protocol.
;
_journal_issue 5
_journal_name_full 'The Journal of organic chemistry'
_journal_page_first 2815
_journal_page_last 2821
_journal_paper_doi 10.1021/jo502416r
_journal_volume 80
_journal_year 2015
_chemical_formula_sum 'C16 H15 Br F3 N O3 S'
_chemical_formula_weight 438.26
_chemical_name_systematic
; 
 ? 
;
_space_group_crystal_system triclinic
_space_group_IT_number 2
_space_group_name_Hall '-P 1'
_space_group_name_H-M_alt 'P -1'
_symmetry_space_group_name_Hall '-P 1'
_symmetry_space_group_name_H-M 'P -1'
_atom_sites_solution_hydrogens mixed
_audit_creation_method SHELXL-2013
_cell_angle_alpha 82.569(6)
_cell_angle_beta 72.550(6)
_cell_angle_gamma 70.601(6)
_cell_formula_units_Z 2
_cell_length_a 8.112(3)
_cell_length_b 10.284(4)
_cell_length_c 11.166(4)
_cell_measurement_reflns_used 944
_cell_measurement_temperature 100(2)
_cell_measurement_theta_max 27.45
_cell_measurement_theta_min 2.89
_cell_volume 837.7(5)
_computing_cell_refinement 'Bruker SMART'
_computing_data_collection 'Bruker SMART'
_computing_data_reduction 'Bruker SAINT'
_computing_molecular_graphics 'Bruker SHELXTL'
_computing_publication_material 'Bruker SHELXTL'
_computing_structure_refinement 'SHELXL-2013 (Sheldrick, 2013)'
_computing_structure_solution 'Bruker SHELXTL'
_diffrn_ambient_temperature 100(2)
_diffrn_measured_fraction_theta_full 1.000
_diffrn_measured_fraction_theta_max 0.998
_diffrn_measurement_device_type 'CCD area detector'
_diffrn_measurement_method 'phi and omega scans'
_diffrn_radiation_type MoK\a
_diffrn_radiation_wavelength 0.71073
_diffrn_reflns_av_R_equivalents 0.0257
_diffrn_reflns_av_unetI/netI 0.0271
_diffrn_reflns_Laue_measured_fraction_full 1.000
_diffrn_reflns_Laue_measured_fraction_max 0.998
_diffrn_reflns_limit_h_max 10
_diffrn_reflns_limit_h_min -10
_diffrn_reflns_limit_k_max 13
_diffrn_reflns_limit_k_min -13
_diffrn_reflns_limit_l_max 14
_diffrn_reflns_limit_l_min -14
_diffrn_reflns_number 10955
_diffrn_reflns_point_group_measured_fraction_full 1.000
_diffrn_reflns_point_group_measured_fraction_max 0.998
_diffrn_reflns_theta_full 25.242
_diffrn_reflns_theta_max 27.483
_diffrn_reflns_theta_min 1.913
_exptl_absorpt_coefficient_mu 2.625
_exptl_absorpt_correction_T_max 0.7456
_exptl_absorpt_correction_T_min 0.5319
_exptl_absorpt_correction_type multi-scan
_exptl_absorpt_process_details 'Sadabs, (Sheldrick 2012)'
_exptl_crystal_colour Colourless
_exptl_crystal_density_diffrn 1.737
_exptl_crystal_density_meas ?
_exptl_crystal_density_method 'Not Measured'
_exptl_crystal_description Block
_exptl_crystal_F_000 440
_exptl_crystal_size_max 0.560
_exptl_crystal_size_mid 0.360
_exptl_crystal_size_min 0.200
_refine_diff_density_max 0.373
_refine_diff_density_min -0.513
_refine_diff_density_rms 0.107
_refine_ls_extinction_method none
_refine_ls_goodness_of_fit_ref 1.072
_refine_ls_hydrogen_treatment mixed
_refine_ls_matrix_type full
_refine_ls_number_parameters 231
_refine_ls_number_reflns 3834
_refine_ls_number_restraints 0
_refine_ls_restrained_S_all 1.072
_refine_ls_R_factor_all 0.0260
_refine_ls_R_factor_gt 0.0246
_refine_ls_shift/su_max 0.001
_refine_ls_shift/su_mean 0.000
_refine_ls_structure_factor_coef Fsqd
_refine_ls_weighting_details 'w=1/[\s^2^(Fo^2^)+(0.0365P)^2^+0.3364P] where P=(Fo^2^+2Fc^2^)/3'
_refine_ls_weighting_scheme calc
_refine_ls_wR_factor_gt 0.0653
_refine_ls_wR_factor_ref 0.0660
_reflns_Friedel_coverage 0.000
_reflns_number_gt 3641
_reflns_number_total 3834
_reflns_threshold_expression 'I > 2\s(I)'
_cod_data_source_file jo502416r_si_001.cif
_cod_data_source_block E194
_cod_depositor_comments
;
The following automatic conversions were performed:

'_exptl_absorpt_correction_type' value 'Multi-scan' changed to
'multi-scan' according to
/usr/data/users/saulius/crontab/automatic-downloads/rss-feeds/ACS/lib/dictionaries/cif_core.dic
dictionary named 'cif_core.dic' version 2.4.2 from 2011-04-26.

'_exptl_crystal_density_meas' value 'Not Measured' was changed to '?'
- the value is perceived as not measured.

Automatic conversion script
Id: cif_fix_values 3008 2015-01-20 13:52:24Z robertas 

 Adding full bibliography for 4030691--4030696.cif.
;
_cod_original_cell_volume 837.8(5)
_cod_database_code 4030695
_shelx_space_group_comment
; 
The symmetry employed for this shelxl refinement is uniquely defined 
by the following loop, which should always be used as a source of 
symmetry information in preference to the above space-group names. 
They are only intended as comments. 
;
_shelx_estimated_absorpt_t_min 0.321
_shelx_estimated_absorpt_t_max 0.622
_shelxl_version_number 2013-4

loop_
_space_group_symop_operation_xyz
'x, y, z'
'-x, -y, -z'

loop_
_atom_site_label
_atom_site_type_symbol
_atom_site_fract_x
_atom_site_fract_y
_atom_site_fract_z
_atom_site_U_iso_or_equiv
_atom_site_adp_type
_atom_site_occupancy
_atom_site_site_symmetry_order
_atom_site_calc_flag
_atom_site_refinement_flags_posn
_atom_site_refinement_flags_adp
Br1 Br 0.04996(2) 0.57064(2) 0.80694(2) 0.02427(7) Uani 1 1 d . .
S1 S 0.46530(5) 0.29374(4) 0.98851(3) 0.01148(8) Uani 1 1 d . .
F1 F 1.28897(13) -0.14978(10) 0.75537(9) 0.0210(2) Uani 1 1 d . .
F2 F 1.30025(13) 0.03740(11) 0.64688(9) 0.0222(2) Uani 1 1 d . .
F3 F 1.36738(12) 0.00145(11) 0.82308(9) 0.0228(2) Uani 1 1 d . .
O1 O 1.11232(15) 0.17045(12) 0.41936(11) 0.0193(2) Uani 1 1 d . .
O2 O 0.35842(14) 0.20495(11) 0.99751(10) 0.0159(2) Uani 1 1 d . .
O3 O 0.44523(15) 0.36516(11) 1.09761(10) 0.0157(2) Uani 1 1 d . .
N1 N 0.41885(17) 0.41428(13) 0.88357(12) 0.0132(2) Uani 1 1 d . .
H1N H 0.461(3) 0.476(2) 0.8834(19) 0.021(5) Uiso 1 1 d . .
C1 C 0.3019(2) 0.51175(17) 0.70425(15) 0.0192(3) Uani 1 1 d . .
H1A H 0.3050 0.4932 0.6186 0.023 Uiso 1 1 calc R U
H1B H 0.3552 0.5871 0.6973 0.023 Uiso 1 1 calc R U
C2 C 0.4157(2) 0.38233(16) 0.76005(14) 0.0141(3) Uani 1 1 d . .
H2 H 0.3551 0.3094 0.7723 0.017 Uiso 1 1 calc R U
C3 C 0.6027(2) 0.33089(15) 0.66813(14) 0.0134(3) Uani 1 1 d . .
C4 C 0.6442(2) 0.21898(16) 0.59395(14) 0.0159(3) Uani 1 1 d . .
H4 H 0.5538 0.1769 0.6000 0.019 Uiso 1 1 calc R U
C5 C 0.8148(2) 0.16837(16) 0.51167(14) 0.0160(3) Uani 1 1 d . .
H5 H 0.8411 0.0920 0.4619 0.019 Uiso 1 1 calc R U
C6 C 0.9484(2) 0.22974(15) 0.50186(14) 0.0146(3) Uani 1 1 d . .
C7 C 0.9096(2) 0.34142(16) 0.57500(15) 0.0168(3) Uani 1 1 d . .
H7 H 0.9999 0.3836 0.5688 0.020 Uiso 1 1 calc R U
C8 C 0.7373(2) 0.39081(16) 0.65730(14) 0.0167(3) Uani 1 1 d . .
H8 H 0.7110 0.4671 0.7072 0.020 Uiso 1 1 calc R U
C9 C 1.2484(2) 0.23666(19) 0.39672(17) 0.0234(3) Uani 1 1 d . .
H9A H 1.2014 0.3323 0.3677 0.035 Uiso 1 1 calc R U
H9B H 1.3563 0.1876 0.3323 0.035 Uiso 1 1 calc R U
H9C H 1.2811 0.2356 0.4746 0.035 Uiso 1 1 calc R U
C10 C 0.69705(19) 0.19660(15) 0.93362(13) 0.0122(3) Uani 1 1 d . .
C11 C 0.7419(2) 0.07477(15) 0.87273(14) 0.0144(3) Uani 1 1 d . .
H11 H 0.6495 0.0402 0.8672 0.017 Uiso 1 1 calc R U
C12 C 0.9239(2) 0.00453(15) 0.82015(14) 0.0147(3) Uani 1 1 d . .
H12 H 0.9574 -0.0785 0.7775 0.018 Uiso 1 1 calc R U
C13 C 1.0569(2) 0.05661(15) 0.83032(14) 0.0132(3) Uani 1 1 d . .
C14 C 1.0115(2) 0.17620(16) 0.89473(14) 0.0153(3) Uani 1 1 d . .
H14 H 1.1041 0.2085 0.9035 0.018 Uiso 1 1 calc R U
C15 C 0.8298(2) 0.24786(16) 0.94600(14) 0.0147(3) Uani 1 1 d . .
H15 H 0.7963 0.3307 0.9889 0.018 Uiso 1 1 calc R U
C16 C 1.2521(2) -0.01420(16) 0.76563(14) 0.0150(3) Uani 1 1 d . .

loop_
_atom_site_aniso_label
_atom_site_aniso_U_11
_atom_site_aniso_U_22
_atom_site_aniso_U_33
_atom_site_aniso_U_23
_atom_site_aniso_U_13
_atom_site_aniso_U_12
Br1 0.01146(9) 0.03063(11) 0.02238(10) 0.00109(7) -0.00233(7) 0.00144(7)
S1 0.00797(16) 0.01295(17) 0.01140(17) -0.00081(13) 0.00022(13) -0.00295(13)
F1 0.0138(4) 0.0164(4) 0.0267(5) -0.0040(4) -0.0005(4) 0.0001(4)
F2 0.0159(5) 0.0299(5) 0.0149(5) 0.0025(4) 0.0018(4) -0.0059(4)
F3 0.0100(4) 0.0340(6) 0.0237(5) -0.0084(4) -0.0047(4) -0.0031(4)
O1 0.0130(5) 0.0187(6) 0.0189(6) -0.0021(4) 0.0038(4) -0.0025(4)
O2 0.0108(5) 0.0172(5) 0.0195(5) -0.0005(4) -0.0010(4) -0.0067(4)
O3 0.0137(5) 0.0180(5) 0.0128(5) -0.0025(4) 0.0008(4) -0.0047(4)
N1 0.0120(6) 0.0125(6) 0.0128(6) -0.0003(5) -0.0009(5) -0.0033(5)
C1 0.0123(7) 0.0230(8) 0.0159(7) 0.0018(6) -0.0009(6) -0.0007(6)
C2 0.0110(7) 0.0170(7) 0.0128(7) -0.0006(5) -0.0015(5) -0.0040(6)
C3 0.0120(7) 0.0143(7) 0.0113(6) 0.0004(5) -0.0007(5) -0.0030(5)
C4 0.0148(7) 0.0188(7) 0.0148(7) -0.0004(6) -0.0033(6) -0.0070(6)
C5 0.0175(7) 0.0144(7) 0.0144(7) -0.0027(5) -0.0022(6) -0.0040(6)
C6 0.0121(7) 0.0150(7) 0.0116(7) 0.0015(5) 0.0000(5) -0.0013(6)
C7 0.0148(7) 0.0189(7) 0.0163(7) -0.0002(6) -0.0011(6) -0.0076(6)
C8 0.0170(7) 0.0156(7) 0.0159(7) -0.0033(6) 0.0004(6) -0.0064(6)
C9 0.0120(7) 0.0272(9) 0.0243(8) 0.0026(7) 0.0021(6) -0.0052(6)
C10 0.0095(6) 0.0135(7) 0.0116(6) 0.0004(5) -0.0014(5) -0.0027(5)
C11 0.0118(7) 0.0163(7) 0.0163(7) -0.0008(5) -0.0039(6) -0.0056(6)
C12 0.0136(7) 0.0136(7) 0.0158(7) -0.0029(5) -0.0032(6) -0.0026(5)
C13 0.0103(7) 0.0160(7) 0.0108(6) 0.0011(5) -0.0014(5) -0.0029(5)
C14 0.0114(7) 0.0182(7) 0.0169(7) -0.0013(6) -0.0029(6) -0.0058(6)
C15 0.0128(7) 0.0148(7) 0.0160(7) -0.0027(5) -0.0021(6) -0.0043(6)
C16 0.0108(7) 0.0181(7) 0.0150(7) -0.0013(6) -0.0027(6) -0.0033(6)

loop_
_atom_type_symbol
_atom_type_description
_atom_type_scat_dispersion_real
_atom_type_scat_dispersion_imag
_atom_type_scat_source
C C 0.0033 0.0016 'International Tables Vol C Tables 4.2.6.8 and 6.1.1.4'
H H 0.0000 0.0000 'International Tables Vol C Tables 4.2.6.8 and 6.1.1.4'
O O 0.0106 0.0060 'International Tables Vol C Tables 4.2.6.8 and 6.1.1.4'
N N 0.0061 0.0033 'International Tables Vol C Tables 4.2.6.8 and 6.1.1.4'
F F 0.0171 0.0103 'International Tables Vol C Tables 4.2.6.8 and 6.1.1.4'
S S 0.1246 0.1234 'International Tables Vol C Tables 4.2.6.8 and 6.1.1.4'
Br Br -0.2901 2.4595 'International Tables Vol C Tables 4.2.6.8 and 6.1.1.4'

loop_
_geom_angle_atom_site_label_1
_geom_angle_atom_site_label_2
_geom_angle_atom_site_label_3
_geom_angle
O2 S1 O3 119.78(7)
O2 S1 N1 108.03(7)
O3 S1 N1 105.13(7)
O2 S1 C10 108.11(7)
O3 S1 C10 107.62(7)
N1 S1 C10 107.61(7)
C6 O1 C9 117.42(13)
C2 N1 S1 121.46(11)
C2 C1 Br1 111.73(11)
N1 C2 C3 114.04(12)
N1 C2 C1 108.51(13)
C3 C2 C1 109.30(12)
C8 C3 C4 118.35(14)
C8 C3 C2 121.63(13)
C4 C3 C2 120.00(13)
C5 C4 C3 121.01(14)
C4 C5 C6 119.92(14)
O1 C6 C7 125.04(14)
O1 C6 C5 115.05(14)
C7 C6 C5 119.91(14)
C6 C7 C8 119.36(14)
C3 C8 C7 121.45(14)
C11 C10 C15 121.77(13)
C11 C10 S1 118.84(11)
C15 C10 S1 119.28(11)
C12 C11 C10 118.92(14)
C11 C12 C13 119.52(14)
C14 C13 C12 121.33(14)
C14 C13 C16 119.43(13)
C12 C13 C16 119.18(13)
C15 C14 C13 119.38(14)
C14 C15 C10 119.04(14)
F1 C16 F3 107.10(12)
F1 C16 F2 106.02(12)
F3 C16 F2 105.78(12)
F1 C16 C13 113.16(12)
F3 C16 C13 113.01(13)
F2 C16 C13 111.25(12)

loop_
_geom_bond_atom_site_label_1
_geom_bond_atom_site_label_2
_geom_bond_distance
Br1 C1 1.9518(17)
S1 O2 1.4302(11)
S1 O3 1.4433(12)
S1 N1 1.6220(13)
S1 C10 1.7685(16)
F1 C16 1.3381(19)
F2 C16 1.3555(18)
F3 C16 1.3412(18)
O1 C6 1.3640(18)
O1 C9 1.426(2)
N1 C2 1.468(2)
C1 C2 1.525(2)
C2 C3 1.519(2)
C3 C8 1.391(2)
C3 C4 1.395(2)
C4 C5 1.383(2)
C5 C6 1.396(2)
C6 C7 1.390(2)
C7 C8 1.391(2)
C10 C11 1.391(2)
C10 C15 1.393(2)
C11 C12 1.388(2)
C12 C13 1.392(2)
C13 C14 1.391(2)
C13 C16 1.498(2)
C14 C15 1.388(2)

loop_
_geom_hbond_atom_site_label_D
_geom_hbond_atom_site_label_H
_geom_hbond_atom_site_label_A
_geom_hbond_distance_DH
_geom_hbond_distance_HA
_geom_hbond_distance_DA
_geom_hbond_angle_DHA
_geom_hbond_site_symmetry_A
N1 H1N O3 0.81(2) 2.08(2) 2.8860(19) 174(2) 2_667
